data_4510589
loop_
_publ_author_name
'Li, Meng-Ting'
'Sha, Jing-Quan'
'Zong, Xi-Ming'
'Sun, Jing-Wen'
'Yan, Peng-Fei'
'Li, Liang'
'Yang, Xiao-Ning'

_publ_section_title
;
 Assembly of Polyoxometalate-Based Hybrids with Different Helical Channels
 upon Subtle Ligand Variation
;
_journal_issue 6
_journal_name_full 'Crystal Growth &amp; Design'
_journal_page_first 2794
_journal_paper_doi 10.1021/cg500045q
_journal_volume 14
_journal_year 2014
_chemical_formula_moiety 'C18 H10 Ag3 Mo12 N14 O40 P'
_chemical_formula_sum 'C18 H10 Ag3 Mo12 N14 O40 P'
_chemical_formula_weight 2568.26
_chemical_name_systematic
;
 ?
;
_space_group_IT_number 15
_symmetry_cell_setting monoclinic
_symmetry_space_group_name_Hall '-C 2yc'
_symmetry_space_group_name_H-M 'C 1 2/c 1'
_atom_sites_solution_hydrogens geom
_atom_sites_solution_primary direct
_atom_sites_solution_secondary difmap
_audit_creation_method SHELXL-97
_cell_angle_alpha 90.00
_cell_angle_beta 96.776(5)
_cell_angle_gamma 90.00
_cell_formula_units_Z 8
_cell_length_a 10.385(5)
_cell_length_b 32.060(5)
_cell_length_c 31.248(5)
_cell_measurement_temperature 293(2)
_cell_volume 10331(5)
_computing_cell_refinement 'Bruker XSCANS'
_computing_data_reduction 'Bruker SHELXTL'
_computing_molecular_graphics 'Bruker SHELXTL'
_computing_publication_material 'Bruker SHELXTL'
_computing_structure_refinement 'SHELXL-97 (Sheldrick, 1997)'
_computing_structure_solution 'Bruker SHELXTL'
_diffrn_ambient_temperature 293(2)
_diffrn_measured_fraction_theta_full 0.999
_diffrn_measured_fraction_theta_max 0.999
_diffrn_measurement_device_type 'multiwire proportional'
_diffrn_measurement_method 'phi and omega scans'
_diffrn_radiation_monochromator graphite
_diffrn_radiation_source 'fine-focus sealed tube'
_diffrn_radiation_type MoK\a
_diffrn_radiation_wavelength 0.71069
_diffrn_reflns_av_R_equivalents 0.0248
_diffrn_reflns_av_sigmaI/netI 0.0261
_diffrn_reflns_limit_h_max 12
_diffrn_reflns_limit_h_min -12
_diffrn_reflns_limit_k_max 38
_diffrn_reflns_limit_k_min -33
_diffrn_reflns_limit_l_max 37
_diffrn_reflns_limit_l_min -32
_diffrn_reflns_number 29153
_diffrn_reflns_theta_full 25.00
_diffrn_reflns_theta_max 25.00
_diffrn_reflns_theta_min 1.43
_exptl_absorpt_coefficient_mu 4.064
_exptl_absorpt_correction_T_max 0.481
_exptl_absorpt_correction_T_min 0.323
_exptl_absorpt_correction_type multi-scan
_exptl_absorpt_process_details adabs(Sheldrick,1996)
_exptl_crystal_colour yellow
_exptl_crystal_density_diffrn 3.303
_exptl_crystal_density_method 'not measured'
_exptl_crystal_F_000 9568.0
_exptl_crystal_size_max 0.32
_exptl_crystal_size_mid 0.24
_exptl_crystal_size_min 0.18
_refine_diff_density_max 0.796
_refine_diff_density_min -0.906
_refine_diff_density_rms 0.113
_refine_ls_extinction_method SHELXL
_refine_ls_goodness_of_fit_ref 1.056
_refine_ls_hydrogen_treatment constr
_refine_ls_matrix_type full
_refine_ls_number_parameters 794
_refine_ls_number_reflns 9121
_refine_ls_number_restraints 0
_refine_ls_restrained_S_all 1.056
_refine_ls_R_factor_all 0.0314
_refine_ls_R_factor_gt 0.0245
_refine_ls_shift/su_max 0.001
_refine_ls_shift/su_mean 0.000
_refine_ls_structure_factor_coef Fsqd
_refine_ls_weighting_details 'calc w=1/[\s^2^(Fo^2^)+(0.0190P)^2^+55.1143P] where P=(Fo^2^+2Fc^2^)/3'
_refine_ls_weighting_scheme calc
_refine_ls_wR_factor_gt 0.0513
_refine_ls_wR_factor_ref 0.0537
_reflns_number_gt 7971
_reflns_number_total 9121
_reflns_threshold_expression >2sigma(I)
_cod_data_source_file cg500045q_si_002.cif
_cod_data_source_block 1
_cod_depositor_comments
;
The following automatic conversions were performed:

'_symmetry_cell_setting' value 'Monoclinic' changed to 'monoclinic'
according to
/usr/data/users/saulius/crontab/automatic-downloads/rss-feeds/ACS/lib/dictionaries/cif_core.dic
dictionary named 'cif_core.dic' version 2.4.2 from 2011-04-26.

Automatic conversion script
Id: cif_fix_values 2281 2013-09-26 08:29:07Z andrius 

 Adding full bibliography for 4510589--4510591.cif.
;
_cod_original_sg_symbol_H-M C2/c
_cod_database_code 4510589

loop_
_symmetry_equiv_pos_as_xyz
'x, y, z'
'-x, y, -z+1/2'
'x+1/2, y+1/2, z'
'-x+1/2, y+1/2, -z+1/2'
'-x, -y, -z'
'x, -y, z-1/2'
'-x+1/2, -y+1/2, -z'
'x+1/2, -y+1/2, z-1/2'

loop_
_atom_site_label
_atom_site_type_symbol
_atom_site_fract_x
_atom_site_fract_y
_atom_site_fract_z
_atom_site_U_iso_or_equiv
_atom_site_adp_type
_atom_site_occupancy
_atom_site_symmetry_multiplicity
_atom_site_calc_flag
_atom_site_refinement_flags
C1 C 0.2574(4) 0.39088(15) -0.19653(15) 0.0233(11) Uani 1 1 d .
C2 C 0.3055(5) 0.34000(15) -0.15594(15) 0.0229(11) Uani 1 1 d .
C3 C 0.3768(5) 0.31221(14) -0.12435(15) 0.0229(11) Uani 1 1 d .
C4 C 0.5111(5) 0.31530(16) -0.11694(17) 0.0302(12) Uani 1 1 d .
H4 H 0.5552 0.3332 -0.1336 0.036 Uiso 1 1 calc R
C5 C 0.5782(6) 0.29208(18) -0.08516(19) 0.0410(15) Uani 1 1 d .
H5 H 0.6680 0.2942 -0.0799 0.049 Uiso 1 1 calc R
C6 C 0.3859(7) 0.26093(18) -0.06899(19) 0.0486(17) Uani 1 1 d .
H6 H 0.3455 0.2418 -0.0526 0.058 Uiso 1 1 calc R
C7 C 0.3135(6) 0.28371(17) -0.10070(18) 0.0416(15) Uani 1 1 d .
H7 H 0.2242 0.2800 -0.1061 0.050 Uiso 1 1 calc R
C8 C 0.2588(4) 0.43131(14) -0.21751(15) 0.0221(10) Uani 1 1 d .
C9 C 0.2038(4) 0.48425(14) -0.25340(15) 0.0222(11) Uani 1 1 d .
H9 H 0.1565 0.5032 -0.2715 0.027 Uiso 1 1 calc R
C10 C -0.3020(4) 0.24676(13) -0.27052(14) 0.0135(9) Uani 1 1 d .
H10 H -0.3499 0.2314 -0.2921 0.016 Uiso 1 1 calc R
C11 C -0.2449(4) 0.29241(14) -0.22433(15) 0.0227(11) Uani 1 1 d .
C12 C -0.2433(4) 0.32996(15) -0.19811(15) 0.0221(10) Uani 1 1 d .
C13 C -0.1874(4) 0.37669(15) -0.15342(16) 0.0236(11) Uani 1 1 d .
C14 C -0.1126(5) 0.40222(16) -0.12003(16) 0.0267(11) Uani 1 1 d .
C15 C -0.1367(6) 0.44434(17) -0.1170(2) 0.0454(16) Uani 1 1 d .
H15 H -0.2022 0.4569 -0.1355 0.054 Uiso 1 1 calc R
C16 C -0.0635(7) 0.46738(19) -0.0867(2) 0.0553(19) Uani 1 1 d .
H16 H -0.0798 0.4958 -0.0845 0.066 Uiso 1 1 calc R
C17 C -0.0160(6) 0.38425(17) -0.09176(19) 0.0404(15) Uani 1 1 d .
H17 H 0.0008 0.3558 -0.0930 0.048 Uiso 1 1 calc R
C18 C 0.0553(6) 0.4092(2) -0.06155(19) 0.0461(16) Uani 1 1 d .
H18 H 0.1201 0.3974 -0.0422 0.055 Uiso 1 1 calc R
Ag1 Ag 0.0000 0.37208(2) -0.2500 0.03619(15) Uani 1 2 d S
Ag2 Ag 0.53430(4) 0.432181(14) -0.165826(17) 0.04304(12) Uani 1 1 d .
Ag3 Ag -0.5000 0.355294(19) -0.2500 0.03342(14) Uani 1 2 d S
Ag4 Ag 0.03137(4) 0.284207(13) -0.176998(14) 0.03390(10) Uani 1 1 d .
Mo1 Mo -0.37705(4) 0.069016(13) -0.161440(13) 0.02123(10) Uani 1 1 d .
Mo2 Mo -0.36671(4) 0.067494(12) -0.042274(13) 0.01917(9) Uani 1 1 d .
Mo3 Mo -0.31847(4) 0.170715(12) -0.025762(13) 0.01972(9) Uani 1 1 d .
Mo4 Mo -0.09970(4) 0.100582(12) 0.023496(13) 0.01912(9) Uani 1 1 d .
Mo5 Mo 0.13922(4) 0.166774(13) -0.024785(13) 0.02193(10) Uani 1 1 d .
Mo6 Mo -0.08498(4) 0.226832(12) -0.086813(13) 0.02141(10) Uani 1 1 d .
Mo7 Mo 0.13696(4) 0.169760(13) -0.134551(13) 0.02059(9) Uani 1 1 d .
Mo8 Mo 0.14048(4) 0.052041(12) -0.041109(13) 0.01897(9) Uani 1 1 d .
Mo9 Mo -0.12732(4) 0.005731(12) -0.094818(13) 0.01989(9) Uani 1 1 d .
Mo10 Mo -0.37704(4) 0.175165(13) -0.145930(13) 0.02088(9) Uani 1 1 d .
Mo11 Mo 0.09012(4) 0.056572(13) -0.150876(13) 0.01981(9) Uani 1 1 d .
Mo12 Mo -0.15534(4) 0.130338(13) -0.203817(13) 0.02048(9) Uani 1 1 d .
N1 N 0.0317(4) 0.44979(14) -0.05995(14) 0.0370(11) Uani 1 1 d .
N2 N 0.1857(4) 0.33202(12) -0.17494(13) 0.0242(9) Uani 1 1 d .
N3 N -0.2999(4) 0.38976(12) -0.17467(13) 0.0254(9) Uani 1 1 d .
N4 N 0.3619(4) 0.45711(12) -0.21063(13) 0.0265(10) Uani 1 1 d .
N5 N 0.1546(4) 0.36586(12) -0.20118(14) 0.0273(10) Uani 1 1 d .
N6 N 0.3226(6) 0.49137(16) -0.23370(17) 0.0533(14) Uani 1 1 d .
N7 N -0.3355(4) 0.35872(12) -0.20369(13) 0.0243(9) Uani 1 1 d .
N8 N -0.1478(4) 0.33935(12) -0.16675(13) 0.0245(9) Uani 1 1 d .
N9 N 0.5145(5) 0.26646(14) -0.06180(16) 0.0453(13) Uani 1 1 d .
N10 N -0.1840(5) 0.23670(15) -0.25259(16) 0.0479(13) Uani 1 1 d .
N11 N -0.1435(4) 0.26519(12) -0.22216(13) 0.0244(9) Uani 1 1 d .
N12 N 0.3543(4) 0.37635(12) -0.16881(13) 0.0235(9) Uani 1 1 d .
N13 N 0.1609(4) 0.44631(14) -0.24395(15) 0.0377(12) Uani 1 1 d .
N14 N -0.3435(4) 0.28230(14) -0.25331(14) 0.0324(11) Uani 1 1 d .
O1 O 0.0429(3) 0.22353(9) -0.12425(10) 0.0222(7) Uani 1 1 d .
O2 O 0.0552(3) 0.21750(9) -0.03828(10) 0.0219(7) Uani 1 1 d .
O3 O 0.2650(3) 0.18088(11) 0.01094(11) 0.0333(9) Uani 1 1 d .
O4 O 0.0209(3) 0.14637(10) 0.00920(10) 0.0238(7) Uani 1 1 d .
O5 O -0.2221(3) 0.14997(9) 0.02233(10) 0.0216(7) Uani 1 1 d .
O6 O -0.4244(3) 0.11893(9) -0.02669(10) 0.0220(7) Uani 1 1 d .
O7 O -0.4153(3) 0.07129(10) -0.10054(10) 0.0223(7) Uani 1 1 d .
O8 O 0.0208(3) 0.00495(9) -0.05477(10) 0.0210(7) Uani 1 1 d .
O10 O -0.4997(3) 0.03937(11) -0.18500(11) 0.0306(8) Uani 1 1 d .
O11 O -0.2525(3) 0.03039(10) -0.14163(10) 0.0227(7) Uani 1 1 d .
O12 O -0.0404(3) 0.08075(10) -0.18710(10) 0.0233(7) Uani 1 1 d .
O13 O -0.0383(3) 0.07598(9) -0.09352(9) 0.0168(7) Uani 1 1 d .
O14 O -0.1920(3) 0.11495(9) -0.05164(9) 0.0161(7) Uani 1 1 d .
O15 O -0.0240(3) 0.15374(9) -0.08665(10) 0.0182(7) Uani 1 1 d .
O16 O -0.2125(3) 0.12080(9) -0.13196(9) 0.0169(7) Uani 1 1 d .
O17 O -0.2211(3) 0.21115(10) -0.12600(10) 0.0231(7) Uani 1 1 d .
O18 O 0.2206(3) 0.17565(10) -0.07997(10) 0.0232(7) Uani 1 1 d .
O19 O 0.2438(3) 0.18981(11) -0.16521(11) 0.0291(8) Uani 1 1 d .
O20 O -0.2472(3) 0.06858(9) 0.01309(10) 0.0212(7) Uani 1 1 d .
O21 O 0.2592(3) 0.03008(10) -0.00717(11) 0.0250(8) Uani 1 1 d .
O22 O -0.2364(3) 0.02711(9) -0.05836(10) 0.0207(7) Uani 1 1 d .
O23 O -0.0619(3) 0.09600(10) 0.07708(10) 0.0273(8) Uani 1 1 d .
O24 O -0.0199(3) 0.16165(10) -0.17788(10) 0.0222(7) Uani 1 1 d .
O25 O -0.4857(3) 0.21231(10) -0.16391(11) 0.0290(8) Uani 1 1 d .
O26 O -0.2833(3) 0.16925(10) -0.19749(10) 0.0225(7) Uani 1 1 d .
O27 O 0.1914(3) 0.03758(11) -0.18407(11) 0.0304(8) Uani 1 1 d .
O28 O -0.1411(3) 0.13437(11) -0.25631(10) 0.0276(8) Uani 1 1 d .
O29 O 0.1969(3) 0.04453(10) -0.09425(10) 0.0221(7) Uani 1 1 d .
O30 O -0.4214(3) 0.20348(10) -0.00483(11) 0.0289(8) Uani 1 1 d .
O31 O -0.1705(3) -0.04465(10) -0.09904(11) 0.0287(8) Uani 1 1 d .
O32 O -0.4790(3) 0.03497(10) -0.02630(10) 0.0256(8) Uani 1 1 d .
O33 O -0.4589(3) 0.12571(10) -0.16234(10) 0.0232(7) Uani 1 1 d .
O34 O -0.3915(3) 0.17183(10) -0.08803(10) 0.0232(7) Uani 1 1 d .
O35 O -0.2938(3) 0.08653(10) -0.20689(10) 0.0230(7) Uani 1 1 d .
O36 O 0.1575(3) 0.11328(10) -0.13897(10) 0.0219(7) Uani 1 1 d .
O37 O -0.1039(4) 0.27865(10) -0.08380(11) 0.0327(9) Uani 1 1 d .
O38 O 0.1819(3) 0.10827(9) -0.03583(10) 0.0218(7) Uani 1 1 d .
O39 O -0.1954(3) 0.20678(10) -0.04253(10) 0.0246(7) Uani 1 1 d .
O40 O 0.0121(3) 0.06652(9) -0.00011(10) 0.0212(7) Uani 1 1 d .
P1 P -0.11669(11) 0.11633(3) -0.09106(4) 0.0143(2) Uani 1 1 d .
O9 O -0.0037(3) 0.00889(10) -0.13935(10) 0.0231(7) Uani 1 1 d .

loop_
_atom_site_aniso_label
_atom_site_aniso_U_11
_atom_site_aniso_U_22
_atom_site_aniso_U_33
_atom_site_aniso_U_23
_atom_site_aniso_U_13
_atom_site_aniso_U_12
C1 0.021(3) 0.025(3) 0.022(3) 0.001(2) -0.003(2) 0.003(2)
C2 0.023(3) 0.025(3) 0.020(3) 0.000(2) 0.000(2) 0.000(2)
C3 0.025(3) 0.020(3) 0.023(3) -0.002(2) -0.003(2) -0.002(2)
C4 0.027(3) 0.030(3) 0.033(3) -0.001(2) -0.001(2) 0.002(2)
C5 0.038(3) 0.035(3) 0.045(4) -0.006(3) -0.016(3) 0.011(3)
C6 0.080(5) 0.029(3) 0.036(4) 0.011(3) 0.000(3) -0.013(3)
C7 0.046(4) 0.036(3) 0.039(3) 0.010(3) -0.009(3) -0.013(3)
C8 0.023(2) 0.020(2) 0.024(3) -0.001(2) 0.002(2) 0.000(2)
C9 0.017(2) 0.019(3) 0.028(3) 0.018(2) -0.006(2) 0.0020(19)
C10 0.012(2) 0.011(2) 0.016(2) -0.0091(18) -0.0012(18) -0.0022(16)
C11 0.021(2) 0.023(3) 0.024(3) -0.005(2) 0.003(2) 0.000(2)
C12 0.020(2) 0.024(3) 0.021(3) 0.000(2) -0.001(2) 0.001(2)
C13 0.021(2) 0.025(3) 0.024(3) -0.005(2) -0.002(2) -0.002(2)
C14 0.023(3) 0.032(3) 0.025(3) -0.009(2) 0.001(2) -0.007(2)
C15 0.049(4) 0.032(3) 0.048(4) -0.012(3) -0.023(3) 0.005(3)
C16 0.067(5) 0.032(3) 0.060(4) -0.021(3) -0.021(4) 0.001(3)
C17 0.045(3) 0.030(3) 0.042(4) -0.009(3) -0.013(3) 0.001(3)
C18 0.042(4) 0.054(4) 0.037(4) -0.008(3) -0.016(3) 0.003(3)
Ag1 0.0238(3) 0.0493(4) 0.0320(3) 0.000 -0.0113(2) 0.000
Ag2 0.0254(2) 0.0340(2) 0.0661(3) -0.0139(2) -0.0095(2) 0.00838(18)
Ag3 0.0220(3) 0.0467(4) 0.0285(3) 0.000 -0.0096(2) 0.000
Ag4 0.0257(2) 0.0306(2) 0.0432(3) 0.00359(19) -0.00519(18) -0.00511(17)
Mo1 0.0203(2) 0.0231(2) 0.0199(2) -0.00051(17) 0.00052(17) -0.00308(17)
Mo2 0.0214(2) 0.0168(2) 0.0203(2) 0.00130(17) 0.00669(17) -0.00193(16)
Mo3 0.0264(2) 0.0158(2) 0.0178(2) 0.00148(17) 0.00605(17) 0.00456(16)
Mo4 0.0246(2) 0.0185(2) 0.0144(2) 0.00215(16) 0.00289(17) 0.00287(16)
Mo5 0.0255(2) 0.0201(2) 0.0193(2) 0.00129(17) -0.00149(17) -0.00489(17)
Mo6 0.0274(2) 0.0146(2) 0.0223(2) 0.00273(17) 0.00344(18) -0.00086(16)
Mo7 0.0216(2) 0.0212(2) 0.0196(2) 0.00261(17) 0.00498(17) -0.00429(17)
Mo8 0.0190(2) 0.0195(2) 0.0180(2) 0.00183(17) 0.00039(16) 0.00325(16)
Mo9 0.0211(2) 0.0145(2) 0.0246(2) -0.00145(17) 0.00459(17) 0.00021(16)
Mo10 0.0219(2) 0.0221(2) 0.0184(2) 0.00340(17) 0.00128(17) 0.00537(17)
Mo11 0.0220(2) 0.0208(2) 0.0174(2) -0.00158(17) 0.00551(17) 0.00257(16)
Mo12 0.0221(2) 0.0253(2) 0.0144(2) 0.00235(17) 0.00346(16) 0.00011(17)
N1 0.040(3) 0.038(3) 0.031(3) -0.010(2) -0.002(2) -0.008(2)
N2 0.018(2) 0.025(2) 0.028(2) 0.0077(18) -0.0029(17) -0.0011(17)
N3 0.023(2) 0.028(2) 0.024(2) -0.0081(18) -0.0019(18) -0.0005(17)
N4 0.025(2) 0.022(2) 0.031(2) 0.0012(19) -0.0047(19) -0.0008(17)
N5 0.025(2) 0.024(2) 0.031(2) 0.0085(19) -0.0033(19) -0.0025(18)
N6 0.070(4) 0.045(3) 0.046(3) 0.008(3) 0.013(3) 0.007(3)
N7 0.022(2) 0.029(2) 0.022(2) -0.0086(18) -0.0012(17) 0.0009(17)
N8 0.024(2) 0.024(2) 0.024(2) -0.0039(18) -0.0037(18) 0.0032(17)
N9 0.066(4) 0.022(3) 0.042(3) -0.001(2) -0.017(3) 0.012(2)
N10 0.061(3) 0.040(3) 0.043(3) -0.003(2) 0.011(3) -0.012(3)
N11 0.025(2) 0.019(2) 0.029(2) -0.0059(18) 0.0005(18) -0.0034(17)
N12 0.021(2) 0.024(2) 0.024(2) 0.0031(18) -0.0032(17) -0.0014(17)
N13 0.027(2) 0.043(3) 0.040(3) 0.019(2) -0.010(2) -0.004(2)
N14 0.027(2) 0.037(3) 0.032(3) -0.011(2) -0.004(2) -0.0026(19)
O1 0.0254(17) 0.0195(17) 0.0219(18) 0.0053(14) 0.0041(14) -0.0034(14)
O2 0.0313(19) 0.0147(16) 0.0190(17) 0.0005(13) 0.0000(14) -0.0041(14)
O3 0.037(2) 0.032(2) 0.029(2) -0.0036(16) -0.0054(17) -0.0069(16)
O4 0.0319(19) 0.0198(17) 0.0197(18) 0.0015(14) 0.0038(15) 0.0006(14)
O5 0.0287(18) 0.0199(17) 0.0161(17) -0.0011(14) 0.0025(14) 0.0046(14)
O6 0.0247(18) 0.0199(17) 0.0221(18) 0.0004(14) 0.0063(14) 0.0029(13)
O7 0.0229(17) 0.0244(18) 0.0199(18) 0.0034(14) 0.0035(14) 0.0000(14)
O8 0.0257(17) 0.0139(16) 0.0235(18) 0.0014(14) 0.0031(14) 0.0020(13)
O10 0.0287(19) 0.031(2) 0.031(2) -0.0021(16) -0.0028(16) -0.0063(15)
O11 0.0219(17) 0.0251(18) 0.0209(18) -0.0016(14) 0.0015(14) -0.0005(14)
O12 0.0250(18) 0.0273(18) 0.0175(17) -0.0008(14) 0.0016(14) 0.0007(14)
O13 0.0190(16) 0.0167(16) 0.0153(16) 0.0001(13) 0.0047(13) 0.0024(12)
O14 0.0175(16) 0.0166(16) 0.0146(16) 0.0014(13) 0.0029(13) 0.0006(12)
O15 0.0217(17) 0.0160(16) 0.0171(17) 0.0022(13) 0.0029(13) -0.0031(13)
O16 0.0183(16) 0.0181(16) 0.0141(16) 0.0004(13) 0.0011(13) -0.0003(12)
O17 0.0237(17) 0.0247(18) 0.0208(18) 0.0042(14) 0.0023(14) 0.0007(14)
O18 0.0213(17) 0.0234(18) 0.0248(18) 0.0035(14) 0.0016(14) -0.0048(14)
O19 0.0273(19) 0.034(2) 0.027(2) 0.0061(16) 0.0077(15) -0.0066(15)
O20 0.0261(18) 0.0176(17) 0.0206(18) 0.0044(14) 0.0054(14) 0.0019(13)
O21 0.0228(18) 0.0240(18) 0.0279(19) 0.0060(15) 0.0009(15) 0.0030(14)
O22 0.0225(17) 0.0194(17) 0.0202(17) 0.0042(14) 0.0032(14) 0.0014(13)
O23 0.0327(19) 0.0293(19) 0.0197(18) 0.0018(15) 0.0026(15) 0.0050(15)
O24 0.0230(17) 0.0247(18) 0.0190(17) 0.0029(14) 0.0028(14) 0.0001(14)
O25 0.0280(19) 0.0273(19) 0.031(2) 0.0064(16) 0.0003(16) 0.0072(15)
O26 0.0251(17) 0.0259(18) 0.0170(17) 0.0063(14) 0.0049(14) 0.0035(14)
O27 0.031(2) 0.036(2) 0.0255(19) -0.0055(16) 0.0118(16) 0.0052(16)
O28 0.0253(18) 0.038(2) 0.0195(18) 0.0016(16) 0.0053(14) 0.0004(15)
O29 0.0198(17) 0.0239(18) 0.0227(18) -0.0013(14) 0.0029(14) 0.0037(13)
O30 0.041(2) 0.0240(19) 0.0231(19) 0.0033(15) 0.0111(16) 0.0142(16)
O31 0.0300(19) 0.0186(18) 0.037(2) -0.0022(15) 0.0030(16) -0.0017(14)
O32 0.0258(18) 0.0268(18) 0.0253(19) -0.0011(15) 0.0082(15) -0.0059(14)
O33 0.0202(17) 0.0256(18) 0.0233(18) 0.0019(14) 0.0008(14) 0.0032(14)
O34 0.0243(17) 0.0220(17) 0.0240(18) 0.0029(14) 0.0059(14) 0.0025(14)
O35 0.0222(17) 0.0287(19) 0.0177(17) -0.0008(14) 0.0005(14) -0.0002(14)
O36 0.0213(17) 0.0225(18) 0.0220(18) 0.0004(14) 0.0024(14) -0.0014(13)
O37 0.047(2) 0.0176(18) 0.033(2) 0.0039(16) 0.0035(17) -0.0009(16)
O38 0.0244(17) 0.0191(17) 0.0219(18) 0.0021(14) 0.0030(14) -0.0005(13)
O39 0.0327(19) 0.0198(17) 0.0223(18) 0.0018(14) 0.0067(15) 0.0008(14)
O40 0.0235(17) 0.0170(17) 0.0233(18) 0.0003(14) 0.0031(14) 0.0011(13)
P1 0.0173(6) 0.0129(6) 0.0128(6) 0.0010(5) 0.0024(5) 0.0006(4)
O9 0.0243(18) 0.0219(18) 0.0230(18) -0.0043(14) 0.0023(14) 0.0021(14)

loop_
_atom_type_symbol
_atom_type_description
_atom_type_scat_dispersion_real
_atom_type_scat_dispersion_imag
_atom_type_scat_source
C C 0.0033 0.0016 'International Tables Vol C Tables 4.2.6.8 and 6.1.1.4'
Ag Ag -0.8971 1.1015 'International Tables Vol C Tables 4.2.6.8 and 6.1.1.4'
Mo Mo -1.6832 0.6857 'International Tables Vol C Tables 4.2.6.8 and 6.1.1.4'
N N 0.0061 0.0033 'International Tables Vol C Tables 4.2.6.8 and 6.1.1.4'
O O 0.0106 0.0060 'International Tables Vol C Tables 4.2.6.8 and 6.1.1.4'
P P 0.1023 0.0942 'International Tables Vol C Tables 4.2.6.8 and 6.1.1.4'
H H 0.0000 0.0000 'International Tables Vol C Tables 4.2.6.8 and 6.1.1.4'

loop_
_geom_angle_atom_site_label_1
_geom_angle_atom_site_label_2
_geom_angle_atom_site_label_3
_geom_angle
_geom_angle_site_symmetry_1
_geom_angle_site_symmetry_3
N5 C1 N12 113.3(4) . .
N5 C1 C8 122.7(4) . .
N12 C1 C8 123.9(4) . .
N2 C2 N12 113.2(4) . .
N2 C2 C3 123.5(4) . .
N12 C2 C3 123.3(4) . .
C7 C3 C4 119.1(5) . .
C7 C3 C2 121.8(5) . .
C4 C3 C2 119.1(4) . .
C5 C4 C3 119.9(5) . .
N9 C5 C4 119.5(5) . .
N9 C6 C7 119.9(6) . .
C6 C7 C3 118.6(6) . .
N13 C8 N4 114.4(4) . .
N13 C8 C1 123.9(4) . .
N4 C8 C1 121.7(4) . .
N6 C9 N13 111.6(4) . .
N10 C10 N14 111.1(4) . .
N14 C11 N11 114.1(4) . .
N14 C11 C12 123.0(4) . .
N11 C11 C12 122.9(4) . .
N7 C12 N8 113.5(4) . .
N7 C12 C11 122.8(4) . .
N8 C12 C11 123.7(4) . .
N3 C13 N8 113.8(4) . .
N3 C13 C14 122.2(4) . .
N8 C13 C14 123.9(4) . .
C15 C14 C17 119.2(5) . .
C15 C14 C13 120.5(5) . .
C17 C14 C13 120.2(5) . .
C16 C15 C14 119.3(5) . .
N1 C16 C15 121.0(6) . .
C14 C17 C18 119.0(5) . .
N1 C18 C17 120.4(5) . .
N5 Ag1 N5 169.0(2) . 2_554
N3 Ag2 N4 134.14(15) 1_655 .
N3 Ag2 N12 97.96(14) 1_655 .
N4 Ag2 N12 73.05(13) . .
N7 Ag3 N7 174.0(2) . 2_454
N2 Ag4 N11 137.26(14) . .
N2 Ag4 O1 122.16(12) . .
N11 Ag4 O1 99.91(12) . .
N2 Ag4 N8 92.96(14) . .
N11 Ag4 N8 74.11(13) . .
O1 Ag4 N8 114.70(12) . .
O10 Mo1 O35 103.58(15) . .
O10 Mo1 O11 103.38(15) . .
O35 Mo1 O11 95.15(14) . .
O10 Mo1 O7 102.25(15) . .
O35 Mo1 O7 153.36(13) . .
O11 Mo1 O7 85.12(13) . .
O10 Mo1 O33 101.99(15) . .
O35 Mo1 O33 87.10(14) . .
O11 Mo1 O33 153.23(13) . .
O7 Mo1 O33 81.27(13) . .
O10 Mo1 O16 172.15(14) . .
O35 Mo1 O16 73.50(12) . .
O11 Mo1 O16 84.24(12) . .
O7 Mo1 O16 80.04(11) . .
O33 Mo1 O16 70.79(11) . .
O32 Mo2 O7 102.48(15) . .
O32 Mo2 O6 102.60(15) . .
O7 Mo2 O6 98.23(14) . .
O32 Mo2 O22 100.86(15) . .
O7 Mo2 O22 84.71(13) . .
O6 Mo2 O22 155.09(13) . .
O32 Mo2 O20 97.73(14) . .
O7 Mo2 O20 157.50(13) . .
O6 Mo2 O20 86.78(13) . .
O22 Mo2 O20 81.87(13) . .
O32 Mo2 O14 169.75(13) . .
O7 Mo2 O14 87.74(12) . .
O6 Mo2 O14 74.92(12) . .
O22 Mo2 O14 80.51(12) . .
O20 Mo2 O14 72.32(11) . .
O30 Mo3 O5 102.61(15) . .
O30 Mo3 O39 102.23(16) . .
O5 Mo3 O39 97.54(14) . .
O30 Mo3 O6 98.68(15) . .
O5 Mo3 O6 87.51(13) . .
O39 Mo3 O6 156.81(13) . .
O30 Mo3 O34 100.44(14) . .
O5 Mo3 O34 155.76(13) . .
O39 Mo3 O34 84.74(14) . .
O6 Mo3 O34 81.70(13) . .
O30 Mo3 O14 170.78(14) . .
O5 Mo3 O14 74.90(12) . .
O39 Mo3 O14 86.95(12) . .
O6 Mo3 O14 72.47(12) . .
O34 Mo3 O14 81.16(11) . .
O23 Mo4 O40 105.49(15) . .
O23 Mo4 O20 102.66(15) . .
O40 Mo4 O20 98.74(14) . .
O23 Mo4 O4 101.91(15) . .
O40 Mo4 O4 84.49(14) . .
O20 Mo4 O4 153.33(13) . .
O23 Mo4 O5 99.12(14) . .
O40 Mo4 O5 153.26(13) . .
O20 Mo4 O5 85.70(13) . .
O4 Mo4 O5 80.32(13) . .
O23 Mo4 O14 168.91(13) . .
O40 Mo4 O14 85.47(12) . .
O20 Mo4 O14 73.42(12) . .
O4 Mo4 O14 80.51(11) . .
O5 Mo4 O14 70.46(11) . .
O3 Mo5 O4 103.46(16) . .
O3 Mo5 O2 102.80(15) . .
O4 Mo5 O2 96.54(14) . .
O3 Mo5 O38 101.53(15) . .
O4 Mo5 O38 86.67(14) . .
O2 Mo5 O38 153.96(13) . .
O3 Mo5 O18 99.11(16) . .
O4 Mo5 O18 156.34(13) . .
O2 Mo5 O18 85.21(13) . .
O38 Mo5 O18 81.91(13) . .
O3 Mo5 O15 169.25(15) . .
O4 Mo5 O15 87.00(12) . .
O2 Mo5 O15 73.12(12) . .
O38 Mo5 O15 81.28(11) . .
O18 Mo5 O15 70.86(11) . .
O37 Mo6 O17 102.94(16) . .
O37 Mo6 O1 100.79(16) . .
O17 Mo6 O1 96.62(14) . .
O37 Mo6 O2 100.68(15) . .
O17 Mo6 O2 154.72(13) . .
O1 Mo6 O2 87.64(14) . .
O37 Mo6 O39 101.47(15) . .
O17 Mo6 O39 85.07(14) . .
O1 Mo6 O39 156.70(13) . .
O2 Mo6 O39 81.54(13) . .
O37 Mo6 O15 171.35(14) . .
O17 Mo6 O15 85.22(12) . .
O1 Mo6 O15 75.10(12) . .
O2 Mo6 O15 71.77(11) . .
O39 Mo6 O15 81.91(12) . .
O19 Mo7 O18 102.69(15) . .
O19 Mo7 O36 104.19(16) . .
O18 Mo7 O36 97.22(14) . .
O19 Mo7 O24 101.72(15) . .
O18 Mo7 O24 154.09(13) . .
O36 Mo7 O24 85.04(13) . .
O19 Mo7 O1 97.37(15) . .
O18 Mo7 O1 87.06(13) . .
O36 Mo7 O1 156.44(13) . .
O24 Mo7 O1 81.34(13) . .
O19 Mo7 O15 169.64(14) . .
O18 Mo7 O15 74.49(12) . .
O36 Mo7 O15 86.12(12) . .
O24 Mo7 O15 79.95(12) . .
O1 Mo7 O15 72.67(11) . .
O21 Mo8 O29 103.07(15) . .
O21 Mo8 O38 101.84(15) . .
O29 Mo8 O38 96.43(14) . .
O21 Mo8 O8 102.28(14) . .
O29 Mo8 O8 87.93(14) . .
O38 Mo8 O8 153.81(13) . .
O21 Mo8 O40 100.78(15) . .
O29 Mo8 O40 155.66(13) . .
O38 Mo8 O40 83.31(13) . .
O8 Mo8 O40 82.31(13) . .
O21 Mo8 O13 173.49(13) . .
O29 Mo8 O13 74.60(12) . .
O38 Mo8 O13 84.53(12) . .
O8 Mo8 O13 71.72(11) . .
O40 Mo8 O13 81.16(11) . .
O31 Mo9 O22 103.29(15) . .
O31 Mo9 O8 103.40(15) . .
O22 Mo9 O8 96.28(14) . .
O31 Mo9 O11 100.26(15) . .
O22 Mo9 O11 84.88(13) . .
O8 Mo9 O11 155.34(13) . .
O31 Mo9 O9 100.45(15) . .
O22 Mo9 O9 155.06(13) . .
O8 Mo9 O9 85.47(13) . .
O11 Mo9 O9 83.50(13) . .
O31 Mo9 O13 171.98(14) . .
O22 Mo9 O13 84.55(12) . .
O8 Mo9 O13 73.71(11) . .
O11 Mo9 O13 81.92(11) . .
O9 Mo9 O13 72.02(11) . .
O25 Mo10 O34 103.87(15) . .
O25 Mo10 O33 104.22(15) . .
O34 Mo10 O33 97.79(14) . .
O25 Mo10 O26 99.74(15) . .
O34 Mo10 O26 153.90(13) . .
O33 Mo10 O26 86.93(14) . .
O25 Mo10 O17 100.31(15) . .
O34 Mo10 O17 83.42(13) . .
O33 Mo10 O17 154.33(13) . .
O26 Mo10 O17 81.56(13) . .
O25 Mo10 O16 170.77(14) . .
O34 Mo10 O16 85.36(12) . .
O33 Mo10 O16 74.11(12) . .
O26 Mo10 O16 71.20(11) . .
O17 Mo10 O16 80.46(11) . .
O27 Mo11 O12 104.11(16) . .
O27 Mo11 O9 101.61(16) . .
O12 Mo11 O9 95.78(14) . .
O27 Mo11 O36 102.55(15) . .
O12 Mo11 O36 86.94(13) . .
O9 Mo11 O36 154.22(14) . .
O27 Mo11 O29 98.84(15) . .
O12 Mo11 O29 156.26(13) . .
O9 Mo11 O29 85.36(13) . .
O36 Mo11 O29 82.20(13) . .
O27 Mo11 O13 170.15(14) . .
O12 Mo11 O13 85.25(12) . .
O9 Mo11 O13 74.01(12) . .
O36 Mo11 O13 80.70(12) . .
O29 Mo11 O13 72.22(11) . .
O28 Mo12 O24 103.86(15) . .
O28 Mo12 O26 101.58(15) . .
O24 Mo12 O26 96.12(14) . .
O28 Mo12 O35 98.81(15) . .
O24 Mo12 O35 155.76(13) . .
O26 Mo12 O35 87.54(14) . .
O28 Mo12 O12 101.37(15) . .
O24 Mo12 O12 85.27(13) . .
O26 Mo12 O12 155.96(13) . .
O35 Mo12 O12 81.94(13) . .
O28 Mo12 O16 170.38(13) . .
O24 Mo12 O16 85.30(12) . .
O26 Mo12 O16 74.15(12) . .
O35 Mo12 O16 72.63(11) . .
O12 Mo12 O16 82.07(11) . .
C18 N1 C16 121.0(5) . .
C2 N2 N5 104.7(4) . .
C2 N2 Ag4 141.0(3) . .
N5 N2 Ag4 114.3(3) . .
C13 N3 N7 104.6(4) . .
C13 N3 Ag2 140.1(3) . 1_455
N7 N3 Ag2 111.9(3) . 1_455
C8 N4 N6 103.3(4) . .
C8 N4 Ag2 115.7(3) . .
N6 N4 Ag2 141.0(4) . .
C1 N5 N2 106.4(4) . .
C1 N5 Ag1 124.0(3) . .
N2 N5 Ag1 128.1(3) . .
C9 N6 N4 108.2(5) . .
C12 N7 N3 106.5(4) . .
C12 N7 Ag3 124.6(3) . .
N3 N7 Ag3 128.8(3) . .
C12 N8 C13 101.5(4) . .
C12 N8 Ag4 103.5(3) . .
C13 N8 Ag4 152.4(3) . .
C5 N9 C6 122.8(5) . .
C10 N10 N11 109.2(4) . .
N10 N11 C11 102.9(4) . .
N10 N11 Ag4 141.9(3) . .
C11 N11 Ag4 114.8(3) . .
C1 N12 C2 102.4(4) . .
C1 N12 Ag2 105.6(3) . .
C2 N12 Ag2 152.0(3) . .
C8 N13 C9 102.5(4) . .
C11 N14 C10 102.8(4) . .
Mo6 O1 Mo7 122.53(15) . .
Mo6 O1 Ag4 112.25(14) . .
Mo7 O1 Ag4 122.33(14) . .
Mo5 O2 Mo6 125.48(16) . .
Mo5 O4 Mo4 149.76(18) . .
Mo3 O5 Mo4 125.42(16) . .
Mo2 O6 Mo3 123.70(17) . .
Mo2 O7 Mo1 152.05(18) . .
Mo9 O8 Mo8 125.76(16) . .
Mo1 O11 Mo9 151.63(18) . .
Mo11 O12 Mo12 149.82(18) . .
P1 O13 Mo9 125.30(17) . .
P1 O13 Mo11 126.25(16) . .
Mo9 O13 Mo11 89.50(10) . .
P1 O13 Mo8 126.52(16) . .
Mo9 O13 Mo8 88.72(10) . .
Mo11 O13 Mo8 88.54(10) . .
P1 O14 Mo2 125.25(16) . .
P1 O14 Mo3 126.60(16) . .
Mo2 O14 Mo3 88.84(10) . .
P1 O14 Mo4 126.15(16) . .
Mo2 O14 Mo4 88.87(10) . .
Mo3 O14 Mo4 89.15(10) . .
P1 O15 Mo7 125.49(17) . .
P1 O15 Mo6 126.45(17) . .
Mo7 O15 Mo6 89.59(10) . .
P1 O15 Mo5 124.91(16) . .
Mo7 O15 Mo5 89.30(10) . .
Mo6 O15 Mo5 89.60(10) . .
P1 O16 Mo12 125.65(17) . .
P1 O16 Mo10 126.01(17) . .
Mo12 O16 Mo10 89.25(10) . .
P1 O16 Mo1 126.77(16) . .
Mo12 O16 Mo1 88.48(10) . .
Mo10 O16 Mo1 88.53(10) . .
Mo6 O17 Mo10 152.82(18) . .
Mo7 O18 Mo5 125.35(16) . .
Mo4 O20 Mo2 125.39(16) . .
Mo9 O22 Mo2 153.36(18) . .
Mo12 O24 Mo7 152.40(18) . .
Mo12 O26 Mo10 125.28(16) . .
Mo8 O29 Mo11 124.57(16) . .
Mo10 O33 Mo1 126.50(16) . .
Mo10 O34 Mo3 153.20(18) . .
Mo1 O35 Mo12 125.31(16) . .
Mo7 O36 Mo11 152.39(18) . .
Mo8 O38 Mo5 152.47(18) . .
Mo3 O39 Mo6 150.36(18) . .
Mo4 O40 Mo8 154.63(18) . .
O16 P1 O15 109.92(17) . .
O16 P1 O13 109.49(17) . .
O15 P1 O13 109.42(18) . .
O16 P1 O14 109.26(17) . .
O15 P1 O14 108.90(17) . .
O13 P1 O14 109.84(17) . .
Mo11 O9 Mo9 124.46(16) . .

loop_
_geom_bond_atom_site_label_1
_geom_bond_atom_site_label_2
_geom_bond_distance
_geom_bond_site_symmetry_2
C1 N5 1.329(6) .
C1 N12 1.332(6) .
C1 C8 1.453(7) .
C2 N2 1.339(6) .
C2 N12 1.351(6) .
C2 C3 1.464(6) .
C3 C7 1.388(7) .
C3 C4 1.391(7) .
C4 C5 1.365(7) .
C5 N9 1.327(8) .
C6 N9 1.339(8) .
C6 C7 1.380(8) .
C8 N13 1.323(6) .
C8 N4 1.350(6) .
C9 N6 1.332(7) .
C9 N13 1.340(6) .
C10 N10 1.326(6) .
C10 N14 1.352(6) .
C11 N14 1.325(6) .
C11 N11 1.363(6) .
C11 C12 1.455(6) .
C12 N7 1.326(6) .
C12 N8 1.343(6) .
C13 N3 1.342(6) .
C13 N8 1.347(6) .
C13 C14 1.473(6) .
C14 C15 1.379(7) .
C14 C17 1.382(7) .
C15 C16 1.360(7) .
C16 N1 1.341(7) .
C17 C18 1.383(7) .
C18 N1 1.327(7) .
Ag1 N5 2.090(4) .
Ag1 N5 2.090(4) 2_554
Ag2 N3 2.236(4) 1_655
Ag2 N4 2.283(4) .
Ag2 N12 2.582(4) .
Ag3 N7 2.108(4) .
Ag3 N7 2.108(4) 2_454
Ag4 N2 2.213(4) .
Ag4 N11 2.249(4) .
Ag4 O1 2.543(3) .
Ag4 N8 2.614(4) .
Mo1 O10 1.687(3) .
Mo1 O35 1.835(3) .
Mo1 O11 1.844(3) .
Mo1 O7 1.991(3) .
Mo1 O33 2.005(3) .
Mo1 O16 2.481(3) .
Mo2 O32 1.683(3) .
Mo2 O7 1.835(3) .
Mo2 O6 1.840(3) .
Mo2 O22 1.981(3) .
Mo2 O20 2.007(3) .
Mo2 O14 2.412(3) .
Mo3 O30 1.685(3) .
Mo3 O5 1.829(3) .
Mo3 O39 1.844(3) .
Mo3 O6 1.990(3) .
Mo3 O34 2.004(3) .
Mo3 O14 2.414(3) .
Mo4 O23 1.680(3) .
Mo4 O40 1.812(3) .
Mo4 O20 1.841(3) .
Mo4 O4 2.014(3) .
Mo4 O5 2.028(3) .
Mo4 O14 2.472(3) .
Mo5 O3 1.677(3) .
Mo5 O4 1.837(3) .
Mo5 O2 1.870(3) .
Mo5 O38 1.967(3) .
Mo5 O18 2.028(3) .
Mo5 O15 2.452(3) .
Mo6 O37 1.677(3) .
Mo6 O17 1.828(3) .
Mo6 O1 1.874(3) .
Mo6 O2 1.997(3) .
Mo6 O39 2.005(3) .
Mo6 O15 2.427(3) .
Mo7 O19 1.677(3) .
Mo7 O18 1.830(3) .
Mo7 O36 1.831(3) .
Mo7 O24 2.008(3) .
Mo7 O1 2.026(3) .
Mo7 O15 2.427(3) .
Mo8 O21 1.683(3) .
Mo8 O29 1.841(3) .
Mo8 O38 1.856(3) .
Mo8 O8 1.970(3) .
Mo8 O40 2.010(3) .
Mo8 O13 2.449(3) .
Mo9 O31 1.677(3) .
Mo9 O22 1.831(3) .
Mo9 O8 1.865(3) .
Mo9 O11 2.002(3) .
Mo9 O9 2.004(3) .
Mo9 O13 2.433(3) .
Mo10 O25 1.690(3) .
Mo10 O34 1.836(3) .
Mo10 O33 1.843(3) .
Mo10 O26 1.987(3) .
Mo10 O17 2.026(3) .
Mo10 O16 2.444(3) .
Mo11 O27 1.676(3) .
Mo11 O12 1.832(3) .
Mo11 O9 1.870(3) .
Mo11 O36 1.968(3) .
Mo11 O29 2.012(3) .
Mo11 O13 2.437(3) .
Mo12 O28 1.669(3) .
Mo12 O24 1.837(3) .
Mo12 O26 1.850(3) .
Mo12 O35 2.004(3) .
Mo12 O12 2.019(3) .
Mo12 O16 2.409(3) .
N2 N5 1.375(5) .
N3 N7 1.367(5) .
N3 Ag2 2.236(4) 1_455
N4 N6 1.350(6) .
N10 N11 1.349(6) .
O13 P1 1.535(3) .
O14 P1 1.536(3) .
O15 P1 1.534(3) .
O16 P1 1.531(3) .
